data_2007527
loop_
_publ_author_name
'Donahue, James P.'
'Holm, Richard H.'

_publ_section_title
;
 3,4-Bis(1-adamantyl)-1,2-dithiete: the First Structurally
 Characterized Dithiete Unsupported by a Ring or Benzenoid Frame
;
_journal_issue 8
_journal_name_full 'Acta Crystallographica Section C'
_journal_page_first 1175
_journal_page_last 1178
_journal_paper_doi 10.1107/S0108270198002935
_journal_volume 54
_journal_year 1998
_chemical_formula_moiety 'C22 H30 S2'
_chemical_formula_sum 'C22 H30 S2'
_chemical_formula_weight 358.58
_chemical_melting_point 470
_chemical_name_common 'Adamantyl dithiete'
_chemical_name_systematic
;
 3,4--Bis(1--adamantyl)--1,2--dithiete
;
_space_group_IT_number 19
_symmetry_cell_setting orthorhombic
_symmetry_space_group_name_Hall 'P 2ac 2ab'
_symmetry_space_group_name_H-M 'P 21 21 21'
_cell_angle_alpha 90.00
_cell_angle_beta 90.00
_cell_angle_gamma 90.00
_cell_formula_units_Z 8
_cell_length_a 13.0470(2)
_cell_length_b 13.36830(10)
_cell_length_c 21.4670(3)
_cell_measurement_reflns_used 358
_cell_measurement_temperature 213(2)
_cell_measurement_theta_max 20.47
_cell_measurement_theta_min 2.89
_cell_volume 3744.19(8)
_computing_cell_refinement SMART
_computing_data_collection 'SMART  (Siemens, 1995a)'
_computing_data_reduction 'SAINT  (Siemens, 1995b)'
_computing_molecular_graphics 'SHELXTL/PC (Siemens, 1995c)'
_computing_publication_material SHELXTL/PC
_computing_structure_refinement 'SHELXL97 (Sheldrick, 1997)'
_computing_structure_solution 'SHELXS97 (Sheldrick, 1990)'
_diffrn_ambient_temperature 213(2)
_diffrn_measured_fraction_theta_full 1.000
_diffrn_measured_fraction_theta_max 1.000
_diffrn_measurement_device 'Siemens CCD'
_diffrn_measurement_method \w
_diffrn_radiation_monochromator graphite
_diffrn_radiation_source 'fine-focus sealed tube'
_diffrn_radiation_type MoK\a
_diffrn_radiation_wavelength 0.71073
_diffrn_reflns_av_R_equivalents 0.088
_diffrn_reflns_av_sigmaI/netI 0.095
_diffrn_reflns_limit_h_max 15
_diffrn_reflns_limit_h_min -15
_diffrn_reflns_limit_k_max 15
_diffrn_reflns_limit_k_min -15
_diffrn_reflns_limit_l_max 13
_diffrn_reflns_limit_l_min -25
_diffrn_reflns_number 19927
_diffrn_reflns_theta_max 25
_diffrn_reflns_theta_min 1.79
_diffrn_standards_decay_% <1
_exptl_absorpt_coefficient_mu 0.285
_exptl_absorpt_correction_T_max 0.972
_exptl_absorpt_correction_T_min 0.673
_exptl_absorpt_correction_type 'empirical from redundant measurements (Blessing, 1995)'
_exptl_crystal_colour 'pale yellow'
_exptl_crystal_density_diffrn 1.272
_exptl_crystal_density_method 'not measured'
_exptl_crystal_description plate
_exptl_crystal_F_000 1552
_exptl_crystal_size_max 0.40
_exptl_crystal_size_mid 0.30
_exptl_crystal_size_min 0.10
_refine_diff_density_max 0.28
_refine_diff_density_min -0.39
_refine_ls_abs_structure_details 'Flack (1983)'
_refine_ls_abs_structure_Flack -0.08(7)
_refine_ls_extinction_coef 0.0062(5)
_refine_ls_extinction_method SHELXL93
_refine_ls_goodness_of_fit_all 1.014
_refine_ls_goodness_of_fit_obs 1.038
_refine_ls_hydrogen_treatment refall
_refine_ls_matrix_type full
_refine_ls_number_parameters 674
_refine_ls_number_reflns 6592
_refine_ls_number_restraints 0
_refine_ls_restrained_S_all 1.014
_refine_ls_restrained_S_obs 1.038
_refine_ls_R_factor_all 0.065
_refine_ls_R_factor_obs .045
_refine_ls_shift/esd_max -0.001
_refine_ls_shift/esd_mean 0.00
_refine_ls_structure_factor_coef Fsqd
_refine_ls_weighting_details 'w = 1/[\s^2^(Fo^2^)+(0.03P)^2^] where P = (Fo^2^+2Fc^2^)/3'
_refine_ls_weighting_scheme calc
_refine_ls_wR_factor_all 0.105
_refine_ls_wR_factor_obs .094
_reflns_number_observed 5164
_reflns_number_total 6592
_reflns_observed_criterion I>2\s(I)
_cod_data_source_file fr1112.cif
_cod_data_source_block fr1105
_cod_depositor_comments
;
The following automatic conversions were performed:

'_refine_ls_weighting_scheme' value 'calc w =
1/[\s^2^(Fo^2^)+(0.03P)^2^] where P = (Fo^2^+2Fc^2^)/3' was changed
to 'calc'. New tag '_refine_ls_weighting_details' was created. The
value of the new tag was set to 'w = 1/[\s^2^(Fo^2^)+(0.03P)^2^]
where P = (Fo^2^+2Fc^2^)/3'.

Automatic conversion script
Id: cif_fix_values 3143 2015-03-26 13:38:13Z robertas 
;
_cod_database_code 2007527

loop_
_symmetry_equiv_pos_as_xyz
'x, y, z'
'-x+1/2, -y, z+1/2'
'-x, y+1/2, -z+1/2'
'x+1/2, -y+1/2, -z'

loop_
_atom_site_aniso_label
_atom_site_aniso_U_11
_atom_site_aniso_U_22
_atom_site_aniso_U_33
_atom_site_aniso_U_12
_atom_site_aniso_U_13
_atom_site_aniso_U_23
S1 .0484(5) .0250(4) .0428(5) .0076(4) .0007(4) -.0035(3)
S2 .0421(4) .0302(4) .0373(4) .0021(3) -.0003(4) -.0095(3)
S3 .0481(5) .0242(4) .0393(4) -.0053(3) -.0002(4) .0022(3)
S4 .0438(5) .0288(4) .0348(4) -.0012(3) -.0012(4) .0082(3)
C1 .0285(15) .0241(15) .032(2) -.0003(12) .0020(14) -.0030(12)
C2 .028(2) .025(2) .032(2) -.0005(12) .0045(13) -.0023(13)
C3 .029(2) .0222(14) .030(2) .0019(12) .0036(13) .0015(12)
C4 .029(2) .0250(15) .0269(15) -.0011(13) -.0011(13) -.0028(12)
C5 .038(2) .028(2) .033(2) .0005(14) .0055(15) .0049(13)
C6 .031(2) .031(2) .032(2) -.0010(14) .0038(15) .0023(14)
C7 .029(2) .030(2) .032(2) .0009(14) .0059(14) .0009(14)
C8 .047(2) .034(2) .030(2) .001(2) .0020(15) .0077(14)
C9 .033(2) .035(2) .036(2) -.0020(14) -.0025(14) -.0001(14)
C10 .036(2) .039(2) .033(2) .0099(15) .0080(15) -.0041(14)
C11 .041(2) .040(2) .038(2) .009(2) -.005(2) .0025(15)
C12 .046(2) .032(2) .032(2) .0061(15) -.002(2) -.0028(15)
C13 .043(2) .047(2) .034(2) -.004(2) .006(2) .003(2)
C14 .039(2) .036(2) .029(2) .001(2) .002(2) -.0014(14)
C15 .030(2) .031(2) .031(2) -.0028(14) -.0019(14) .0012(14)
C16 .029(2) .030(2) .028(2) .0000(12) .0000(14) -.0008(13)
C17 .054(2) .043(2) .022(2) -.001(2) -.0021(15) .0038(14)
C18 .027(2) .035(2) .036(2) .0003(13) .0014(13) .0043(14)
C19 .034(2) .024(2) .034(2) -.0030(13) .0007(14) -.0005(13)
C20 .046(2) .040(2) .038(2) .003(2) -.015(2) .009(2)
C21 .036(2) .028(2) .037(2) .0077(14) .0019(15) .0066(14)
C22 .047(2) .036(2) .033(2) -.002(2) .003(2) .0100(15)
C23 .0298(15) .0221(14) .030(2) .0006(12) .0040(13) .0022(12)
C24 .027(2) .025(2) .029(2) .0017(11) .0039(13) .0041(12)
C25 .030(2) .0265(15) .0240(14) -.0002(12) .0045(13) -.0025(12)
C26 .031(2) .0236(14) .0250(15) -.0010(12) -.0014(13) .0009(12)
C27 .027(2) .029(2) .033(2) .0000(13) -.0001(14) .0001(14)
C28 .044(2) .027(2) .030(2) .0016(14) .0001(15) -.0056(13)
C29 .033(2) .032(2) .030(2) -.0018(14) .0030(14) .0010(14)
C30 .031(2) .034(2) .031(2) .0017(13) -.0031(14) .0031(13)
C31 .054(2) .032(2) .029(2) -.002(2) -.0004(15) -.0091(14)
C32 .033(2) .034(2) .030(2) -.0047(14) .0049(14) .0024(13)
C33 .042(2) .046(2) .034(2) -.009(2) -.006(2) .003(2)
C34 .048(2) .047(2) .024(2) .006(2) .009(2) -.0024(15)
C35 .042(2) .028(2) .031(2) .0006(14) .0003(15) .0021(14)
C36 .029(2) .030(2) .036(2) .0022(13) -.0034(14) .0018(13)
C37 .047(2) .038(2) .025(2) .001(2) -.001(2) .0068(14)
C38 .033(2) .032(2) .027(2) .0022(13) -.0011(14) .0024(13)
C39 .033(2) .038(2) .041(2) -.0068(14) -.006(2) -.0017(15)
C40 .062(2) .044(2) .024(2) -.004(2) -.007(2) -.0019(15)
C41 .049(2) .025(2) .037(2) .0045(15) -.008(2) -.0020(14)
C42 .053(2) .043(2) .046(2) -.003(2) -.019(2) -.001(2)
C43 .063(3) .038(2) .038(2) .000(2) -.003(2) -.014(2)
C44 .050(2) .031(2) .043(2) -.010(2) -.007(2) .000(2)

loop_
_atom_site_label
_atom_site_fract_x
_atom_site_fract_y
_atom_site_fract_z
_atom_site_U_iso_or_equiv
_atom_site_thermal_displace_type
_atom_site_calc_flag
_atom_site_refinement_flags
_atom_site_occupancy
_atom_site_disorder_group
_atom_site_type_symbol
S1 -1.43865(6) -.12856(5) -.22340(4) .0387(2) Uani d . 1 . S
S2 -1.39061(6) -.18081(6) -.13657(4) .0366(2) Uani d . 1 . S
S3 -.93342(6) -.66203(5) -.22442(4) .0372(2) Uani d . 1 . S
S4 -.88941(6) -.61239(5) -.13637(4) .0358(2) Uani d . 1 . S
C1 -1.3927(2) -.2506(2) -.24254(13) .0283(6) Uani d . 1 . C
C2 -1.3614(2) -.2845(2) -.18578(13) .0283(7) Uani d . 1 . C
C3 -1.4039(2) -.2892(2) -.30919(13) .0269(6) Uani d . 1 . C
C4 -1.3104(2) -.3779(2) -.15954(13) .0271(6) Uani d . 1 . C
C5 -1.4130(3) -.1995(2) -.35416(14) .0329(7) Uani d . 1 . C
H5A -1.352(2) -.158(2) -.3532(14) .038(9) Uiso d . 1 . H
H5B -1.474(2) -.159(2) -.3396(14) .034(8) Uiso d . 1 . H
C6 -1.5035(2) -.3525(2) -.31489(14) .0315(7) Uani d . 1 . C
H6A -1.562(2) -.308(2) -.3024(13) .030(8) Uiso d . 1 . H
H6B -1.495(2) -.412(2) -.2868(14) .034(8) Uiso d . 1 . H
C7 -1.3106(3) -.3523(3) -.33081(14) .0304(7) Uani d . 1 . C
H7A -1.307(2) -.414(2) -.3076(14) .029(8) Uiso d . 1 . H
H7B -1.253(2) -.313(2) -.3294(14) .028(8) Uiso d . 1 . H
C8 -1.4293(3) -.2343(2) -.42163(14) .0369(7) Uani d . 1 . C
H8A -1.439(2) -.176(2) -.4480(15) .040(9) Uiso d . 1 . H
C9 -1.5173(3) -.3893(2) -.38257(15) .0348(7) Uani d . 1 . C
H9A -1.580(3) -.431(3) -.3871(15) .051(10) Uiso d . 1 . H
C10 -1.3270(3) -.3881(2) -.3982(2) .0359(8) Uani d . 1 . C
H10A -1.269(3) -.425(3) -.4093(19) .075(13) Uiso d . 1 . H
C11 -1.5266(3) -.2988(3) -.4264(2) .0398(8) Uani d . 1 . C
H11A -1.584(3) -.260(2) -.4163(15) .043(10) Uiso d . 1 . H
H11B -1.542(3) -.321(3) -.4750(17) .053(10) Uiso d . 1 . H
C12 -1.4244(3) -.4524(2) -.4020(2) .0366(7) Uani d . 1 . C
H12A -1.421(2) -.510(2) -.3720(15) .042(9) Uiso d . 1 . H
H12B -1.430(2) -.478(2) -.4426(15) .036(8) Uiso d . 1 . H
C13 -1.3361(3) -.2981(3) -.4420(2) .0413(8) Uani d . 1 . C
H13A -1.274(2) -.255(2) -.4388(14) .031(8) Uiso d . 1 . H
H13B -1.351(2) -.316(2) -.4849(15) .038(9) Uiso d . 1 . H
C14 -1.3139(3) -.3759(3) -.08771(15) .0346(7) Uani d . 1 . C
H14A -1.275(2) -.315(3) -.0724(15) .038(9) Uiso d . 1 . H
H14B -1.377(3) -.375(3) -.0741(16) .048(10) Uiso d . 1 . H
C15 -1.1962(2) -.3815(2) -.1794(2) .0306(7) Uani d . 1 . C
H15A -1.193(2) -.380(2) -.2243(15) .031(8) Uiso d . 1 . H
H15B -1.167(2) -.322(2) -.1639(15) .036(9) Uiso d . 1 . H
C16 -1.3661(2) -.4749(2) -.18108(14) .0290(7) Uani d . 1 . C
H16A -1.438(2) -.465(2) -.1668(13) .031(8) Uiso d . 1 . H
H16B -1.368(2) -.481(2) -.2268(14) .029(7) Uiso d . 1 . H
C17 -1.2602(3) -.4695(3) -.06012(15) .0396(8) Uani d . 1 . C
H17A -1.258(3) -.467(2) -.0129(16) .046(9) Uiso d . 1 . H
C18 -1.1438(2) -.4748(2) -.15304(14) .0324(7) Uani d . 1 . C
H18A -1.071(3) -.476(2) -.1657(13) .031(8) Uiso d . 1 . H
C19 -1.3115(2) -.5671(2) -.15454(13) .0309(7) Uani d . 1 . C
H19A -1.3431(18) -.632(2) -.1714(11) .014(6) Uiso d . 1 . H
C20 -1.1477(3) -.4714(3) -.0822(2) .0415(8) Uani d . 1 . C
H20A -1.113(3) -.530(2) -.0633(14) .039(8) Uiso d . 1 . H
H20B -1.115(3) -.410(2) -.0648(15) .041(9) Uiso d . 1 . H
C21 -1.1997(2) -.5684(2) -.17660(15) .0339(7) Uani d . 1 . C
H21A -1.195(2) -.571(2) -.2257(14) .037(8) Uiso d . 1 . H
H21B -1.163(2) -.628(2) -.1652(15) .039(9) Uiso d . 1 . H
C22 -1.3150(3) -.5643(3) -.08334(15) .0386(8) Uani d . 1 . C
H22A -1.285(2) -.623(2) -.0669(14) .036(9) Uiso d . 1 . H
H22B -1.384(3) -.564(2) -.0695(15) .041(9) Uiso d . 1 . H
C23 -.8881(2) -.5386(2) -.24138(13) .0274(6) Uani d . 1 . C
C24 -.8595(2) -.5065(2) -.18372(13) .0272(7) Uani d . 1 . C
C25 -.8993(2) -.4974(2) -.30661(12) .0268(6) Uani d . 1 . C
C26 -.8115(2) -.4130(2) -.15524(13) .0264(6) Uani d . 1 . C
C27 -1.0020(2) -.4387(2) -.31233(14) .0298(7) Uani d . 1 . C
H27A -1.056(2) -.486(2) -.2999(13) .029(8) Uiso d . 1 . H
H27B -.997(2) -.381(2) -.2809(15) .038(8) Uiso d . 1 . H
C28 -.9025(3) -.5852(2) -.35379(14) .0336(7) Uani d . 1 . C
H28A -.833(3) -.623(2) -.3486(14) .040(9) Uiso d . 1 . H
H28B -.963(2) -.633(3) -.3414(15) .045(9) Uiso d . 1 . H
C29 -.8093(3) -.4285(3) -.32636(14) .0315(7) Uani d . 1 . C
H29A -.807(2) -.365(3) -.2980(15) .040(9) Uiso d . 1 . H
H29B -.749(2) -.470(2) -.3247(13) .023(8) Uiso d . 1 . H
C30 -1.0169(2) -.3991(2) -.37881(14) .0320(7) Uani d . 1 . C
H30A -1.087(2) -.367(2) -.3795(14) .038(9) Uiso d . 1 . H
C31 -.9197(3) -.5461(2) -.42070(14) .0384(8) Uani d . 1 . C
H31A -.919(3) -.608(3) -.4465(17) .057(11) Uiso d . 1 . H
C32 -.8263(3) -.3891(2) -.39313(15) .0323(7) Uani d . 1 . C
H32A -.770(2) -.340(2) -.4031(12) .022(7) Uiso d . 1 . H
C33 -1.0204(3) -.4877(3) -.4246(2) .0406(8) Uani d . 1 . C
H33A -1.076(2) -.526(2) -.4131(14) .033(9) Uiso d . 1 . H
H33B -1.030(2) -.462(3) -.4703(16) .047(9) Uiso d . 1 . H
C34 -.8302(3) -.4778(3) -.43871(15) .0399(8) Uani d . 1 . C
H34A -.840(2) -.448(2) -.4813(15) .033(8) Uiso d . 1 . H
H34B -.754(3) -.510(3) -.4392(16) .053(10) Uiso d . 1 . H
C35 -.9265(3) -.3303(2) -.39594(15) .0337(7) Uani d . 1 . C
H35A -.942(2) -.302(2) -.4383(15) .037(8) Uiso d . 1 . H
H35B -.929(2) -.273(2) -.3692(14) .037(8) Uiso d . 1 . H
C36 -.6977(2) -.4045(2) -.1752(2) .0318(7) Uani d . 1 . C
H36A -.691(2) -.4060(18) -.2241(14) .023(7) Uiso d . 1 . H
H36B -.667(3) -.465(3) -.1615(16) .048(10) Uiso d . 1 . H
C37 -.8144(3) -.4199(3) -.08337(14) .0369(7) Uani d . 1 . C
H37A -.783(2) -.481(2) -.0697(13) .023(7) Uiso d . 1 . H
H37B -.888(3) -.430(2) -.0694(14) .035(8) Uiso d . 1 . H
C38 -.8699(2) -.3173(2) -.17412(14) .0306(7) Uani d . 1 . C
H38A -.938(2) -.3254(18) -.1604(12) .015(7) Uiso d . 1 . H
H38B -.8736(19) -.3109(19) -.2213(13) .021(7) Uiso d . 1 . H
C39 -.6483(3) -.3118(2) -.1460(2) .0373(8) Uani d . 1 . C
H39A -.581(3) -.308(2) -.1597(15) .044(10) Uiso d . 1 . H
C40 -.7632(3) -.3282(3) -.0539(2) .0435(9) Uani d . 1 . C
H40A -.768(3) -.338(3) -.0115(18) .069(13) Uiso d . 1 . H
C41 -.8180(3) -.2252(2) -.14501(14) .0370(7) Uani d . 1 . C
H41A -.853(2) -.163(2) -.1576(13) .026(7) Uiso d . 1 . H
C42 -.6514(3) -.3204(3) -.0749(2) .0476(9) Uani d . 1 . C
H42A -.616(2) -.382(2) -.0617(14) .035(8) Uiso d . 1 . H
H42B -.619(2) -.257(2) -.0553(14) .039(8) Uiso d . 1 . H
C43 -.8219(3) -.2337(3) -.0738(2) .0461(9) Uani d . 1 . C
H43A -.894(3) -.236(2) -.0572(15) .050(10) Uiso d . 1 . H
H43B -.790(3) -.175(3) -.0550(16) .054(10) Uiso d . 1 . H
C44 -.7069(3) -.2189(3) -.1670(2) .0411(8) Uani d . 1 . C
H44A -.709(2) -.213(2) -.2168(14) .032(8) Uiso d . 1 . H
H44B -.676(3) -.158(3) -.1533(15) .047(9) Uiso d . 1 . H

loop_
_atom_type_symbol
_atom_type_description
_atom_type_scat_dispersion_real
_atom_type_scat_dispersion_imag
_atom_type_scat_source
C C 0.0033 0.0016 'International Tables Vol C Tables 4.2.6.8 and 6.1.1.4'
H H 0.0000 0.0000 'International Tables Vol C Tables 4.2.6.8 and 6.1.1.4'
S S 0.1246 0.1234 'International Tables Vol C Tables 4.2.6.8 and 6.1.1.4'

loop_
_geom_angle_atom_site_label_1
_geom_angle_atom_site_label_2
_geom_angle_atom_site_label_3
_geom_angle
_geom_angle_publ_flag
C1 S1 S2 78.40(10) yes
C2 S2 S1 78.20(10) yes
C23 S3 S4 78.45(10) yes
C24 S4 S3 78.25(10) yes
C2 C1 C3 138.9(2) yes
C2 C1 S1 101.5(2) yes
C3 C1 S1 119.4(2) yes
C1 C2 C4 137.3(3) yes
C1 C2 S2 101.9(2) yes
C4 C2 S2 120.7(2) yes
C1 C3 C5 109.3(2) yes
C1 C3 C7 112.9(2) yes
C5 C3 C7 107.2(2) no
C1 C3 C6 109.7(2) yes
C5 C3 C6 108.0(2) no
C7 C3 C6 109.6(2) no
C2 C4 C14 110.1(2) no
C2 C4 C15 110.1(2) no
C14 C4 C15 107.7(3) no
C2 C4 C16 111.7(2) no
C14 C4 C16 107.3(3) no
C15 C4 C16 109.9(2) no
C8 C5 C3 111.4(2) no
C9 C6 C3 110.2(2) no
C10 C7 C3 110.0(3) no
C5 C8 C11 110.3(3) no
C5 C8 C13 108.9(3) no
C11 C8 C13 108.7(3) no
C12 C9 C11 109.2(3) no
C12 C9 C6 109.8(3) no
C11 C9 C6 109.4(3) no
C13 C10 C12 110.0(3) no
C13 C10 C7 110.1(3) no
C12 C10 C7 109.8(3) no
C9 C11 C8 109.7(3) no
C9 C12 C10 109.4(3) no
C10 C13 C8 108.7(3) no
C4 C14 C17 110.8(3) no
C18 C15 C4 110.7(3) no
C19 C16 C4 110.0(2) no
C22 C17 C20 109.2(3) no
C22 C17 C14 109.3(3) no
C20 C17 C14 109.0(3) no
C20 C18 C15 109.3(3) no
C20 C18 C21 109.7(3) no
C15 C18 C21 109.3(2) no
C22 C19 C16 109.7(3) no
C22 C19 C21 109.7(3) no
C16 C19 C21 109.6(2) no
C18 C20 C17 109.8(3) no
C19 C21 C18 110.0(3) no
C19 C22 C17 109.3(3) no
C24 C23 C25 138.9(2) yes
C24 C23 S3 101.3(2) yes
C25 C23 S3 119.5(2) yes
C23 C24 C26 137.3(3) yes
C23 C24 S4 102.0(2) yes
C26 C24 S4 120.7(2) yes
C23 C25 C28 109.4(2) yes
C23 C25 C29 113.3(2) yes
C28 C25 C29 106.9(2) no
C23 C25 C27 109.9(2) yes
C28 C25 C27 107.9(2) no
C29 C25 C27 109.3(2) no
C24 C26 C38 111.8(2) yes
C24 C26 C37 109.9(2) yes
C38 C26 C37 107.4(3) no
C24 C26 C36 110.1(2) yes
C38 C26 C36 109.8(2) no
C37 C26 C36 107.7(3) no
C30 C27 C25 110.9(2) no
C31 C28 C25 110.7(2) no
C32 C29 C25 110.4(3) no
C27 C30 C33 109.4(3) no
C27 C30 C35 109.3(2) no
C33 C30 C35 109.3(3) no
C33 C31 C34 109.7(3) no
C33 C31 C28 110.4(3) no
C34 C31 C28 109.0(3) no
C35 C32 C34 110.1(3) no
C35 C32 C29 109.6(3) no
C34 C32 C29 109.4(3) no
C31 C33 C30 109.4(3) no
C31 C34 C32 108.9(3) no
C32 C35 C30 109.8(2) no
C39 C36 C26 110.5(3) no
C40 C37 C26 110.7(3) no
C41 C38 C26 109.9(2) no
C44 C39 C36 109.1(3) no
C44 C39 C42 110.0(3) no
C36 C39 C42 109.7(3) no
C42 C40 C37 110.4(3) no
C42 C40 C43 109.7(3) no
C37 C40 C43 109.0(3) no
C44 C41 C43 110.1(3) no
C44 C41 C38 109.7(3) no
C43 C41 C38 109.3(3) no
C40 C42 C39 108.9(3) no
C41 C43 C40 108.7(3) no
C39 C44 C41 109.8(3) no

loop_
_geom_bond_atom_site_label_1
_geom_bond_atom_site_label_2
_geom_bond_site_symmetry_2
_geom_bond_distance
_geom_bond_publ_flag
S1 C1 . 1.786(3) yes
S1 S2 . 2.0869(12) yes
S2 C2 . 1.784(3) yes
S3 C23 . 1.791(3) yes
S3 S4 . 2.0841(11) yes
S4 C24 . 1.786(3) yes
C1 C2 . 1.363(4) yes
C1 C3 . 1.527(4) yes
C2 C4 . 1.522(4) yes
C3 C5 . 1.544(4) no
C3 C7 . 1.552(4) no
C3 C6 . 1.556(4) no
C4 C14 . 1.543(4) no
C4 C15 . 1.551(4) no
C4 C16 . 1.557(4) no
C5 C8 . 1.536(4) no
C6 C9 . 1.545(4) no
C7 C10 . 1.539(4) no
C8 C11 . 1.537(5) no
C8 C13 . 1.548(5) no
C9 C12 . 1.534(4) no
C9 C11 . 1.538(5) no
C10 C13 . 1.533(5) no
C10 C12 . 1.536(5) no
C14 C17 . 1.552(5) no
C15 C18 . 1.531(4) no
C16 C19 . 1.533(4) no
C17 C22 . 1.538(5) no
C17 C20 . 1.542(5) no
C18 C20 . 1.522(5) no
C18 C21 . 1.534(4) no
C19 C22 . 1.530(4) no
C19 C21 . 1.534(4) no
C23 C24 . 1.362(4) yes
C23 C25 . 1.512(4) yes
C24 C26 . 1.525(4) yes
C25 C28 . 1.551(4) no
C25 C29 . 1.551(4) no
C25 C27 . 1.557(4) no
C26 C38 . 1.544(4) no
C26 C37 . 1.546(4) no
C26 C36 . 1.550(4) no
C27 C30 . 1.535(4) no
C28 C31 . 1.545(4) no
C29 C32 . 1.543(4) no
C30 C33 . 1.540(4) no
C30 C35 . 1.540(4) no
C31 C33 . 1.531(5) no
C31 C34 . 1.533(5) no
C32 C35 . 1.527(5) no
C32 C34 . 1.538(5) no
C36 C39 . 1.530(4) no
C37 C40 . 1.533(5) no
C38 C41 . 1.537(4) no
C39 C44 . 1.526(5) no
C39 C42 . 1.531(5) no
C40 C42 . 1.530(5) no
C40 C43 . 1.537(5) no
C41 C44 . 1.527(5) no
C41 C43 . 1.535(5) no

loop_
_cod_related_entry_id
_cod_related_entry_database
_cod_related_entry_code
1 ChemSpider 9431917
